data_2023261
loop_
_publ_author_name
'Nazarov, Yusufjon Eshkobilovich'
'Turaev, Khayit Khudainazarovich'
'Suyunov, Jabbor Ruziboevich'
'Alimnazarov, Bekmurod Khurramovich'
'Rasulov, Abdusamat Abdujabborovich'
'Ibragimov, Bakhtiyar Tulyaganovich'
'Ashurov, Jamshid Mengnorovich'

_publ_section_title
;
 8-Hydroxyquinolinium trichlorido(pyridine-2,6-dicarboxylic acid-\k3
 O,N,O&#x2032;)copper(II) dihydrate
;
_journal_coeditor_code EJ2008
_journal_issue 10
_journal_name_full 'Acta Crystallographica Section E Crystallographic Communications'
_journal_paper_doi 10.1107/S2056989024009186
_journal_volume 80
_journal_year 2024
_chemical_formula_iupac '(C9 H8 N O) [Cu Cl3 (C7 H5 N O4)], 2H2 O'
_chemical_formula_moiety 'C9 H8 N O +, C7 H5 Cl3 Cu N O4 -, 2(H2 O)'
_chemical_formula_sum 'C16 H17 Cl3 Cu N2 O7'
_chemical_formula_weight 519.20
_chemical_name_systematic
'8-Hydroxyquinolinium trichlorido(pyridine-2,6-dicarboxylic acid-\k^3^<i>O</i>,<i>N</i>,<i>O</i>')copper(II) dihydrate'
_space_group_crystal_system triclinic
_space_group_IT_number 2
_space_group_name_Hall '-P 1'
_space_group_name_H-M_alt 'P -1'
_atom_sites_solution_hydrogens mixed
_atom_sites_solution_primary iterative
_audit_creation_method
;
Olex2 1.5
(compiled 2024.02.16 svn.r378c4104 for OlexSys, GUI svn.r6928)
;
_cell_angle_alpha 77.238(6)
_cell_angle_beta 89.207(6)
_cell_angle_gamma 78.038(5)
_cell_formula_units_Z 2
_cell_length_a 8.4699(5)
_cell_length_b 9.7818(5)
_cell_length_c 12.9026(11)
_cell_measurement_reflns_used 2815
_cell_measurement_temperature 291.15
_cell_measurement_theta_max 75.6430
_cell_measurement_theta_min 3.5140
_cell_volume 1019.37(12)
_computing_cell_refinement
;
CrysAlisPro 1.171.43.124a (Rigaku OD, 2022)
;
_computing_data_collection
;
CrysAlisPro 1.171.43.124a (Rigaku OD, 2022)
;
_computing_data_reduction
;
CrysAlisPro 1.171.43.124a (Rigaku OD, 2022)
;
_computing_molecular_graphics
;
Olex2 1.5 (Dolomanov <i>et al.</i>,  2009)
;
_computing_publication_material
;
publCIF (Westrip 2010)
;
_computing_structure_refinement
;
<i>SHELXL2019/2</i> (Sheldrick, 2015b)
;
_computing_structure_solution
;
<i>SHELXT2018/2</i> (Sheldrick, 2015a)
;
_diffrn_ambient_temperature 291.15
_diffrn_detector 'CCD plate'
_diffrn_detector_area_resol_mean 10.2576
_diffrn_measured_fraction_theta_full 1.000
_diffrn_measured_fraction_theta_max 0.965
_diffrn_measurement_device 'four-circle diffractometer'
_diffrn_measurement_device_type 'Xcalibur, Ruby'
_diffrn_measurement_method '\w scans'
_diffrn_radiation_monochromator graphite
_diffrn_radiation_probe x-ray
_diffrn_radiation_type 'Cu K\a'
_diffrn_radiation_wavelength 1.54184
_diffrn_reflns_av_R_equivalents 0.0455
_diffrn_reflns_av_unetI/netI 0.0653
_diffrn_reflns_limit_h_max 10
_diffrn_reflns_limit_h_min -10
_diffrn_reflns_limit_k_max 10
_diffrn_reflns_limit_k_min -12
_diffrn_reflns_limit_l_max 16
_diffrn_reflns_limit_l_min -15
_diffrn_reflns_number 7074
_diffrn_reflns_theta_full 67.684
_diffrn_reflns_theta_max 76.241
_diffrn_reflns_theta_min 3.514
_diffrn_source 'fine-focus sealed X-ray tube'
_exptl_absorpt_coefficient_mu 5.516
_exptl_absorpt_correction_T_max 1.00000
_exptl_absorpt_correction_T_min 0.81847
_exptl_absorpt_correction_type multi-scan
_exptl_absorpt_process_details
;
(CrysAlisPro; Rigaku OD, 2022)
;
_exptl_crystal_colour 'light blue'
_exptl_crystal_density_diffrn 1.692
_exptl_crystal_description block
_exptl_crystal_F_000 526
_exptl_crystal_size_max 0.26
_exptl_crystal_size_mid 0.24
_exptl_crystal_size_min 0.18
_refine_diff_density_max 0.390
_refine_diff_density_min -0.375
_refine_ls_extinction_coef 0.0043(3)
_refine_ls_extinction_expression Fc^*^=kFc[1+0.001xFc^2^\l^3^/sin(2\q)]^-1/4^
_refine_ls_extinction_method
;
<i>SHELXL2019/2</i> (Sheldrick, 2015b)
;
_refine_ls_goodness_of_fit_ref 1.013
_refine_ls_hydrogen_treatment mixed
_refine_ls_matrix_type full
_refine_ls_number_parameters 295
_refine_ls_number_reflns 4134
_refine_ls_number_restraints 8
_refine_ls_restrained_S_all 1.012
_refine_ls_R_factor_all 0.0611
_refine_ls_R_factor_gt 0.0415
_refine_ls_shift/su_max 0.001
_refine_ls_shift/su_mean 0.000
_refine_ls_structure_factor_coef Fsqd
_refine_ls_weighting_details 'w=1/[\s^2^(Fo^2^)+(0.0387P)^2^] where P=(Fo^2^+2Fc^2^)/3'
_refine_ls_weighting_scheme calc
_refine_ls_wR_factor_gt 0.0937
_refine_ls_wR_factor_ref 0.1046
_reflns_number_gt 3092
_reflns_number_total 4134
_reflns_threshold_expression 'I > 2\s(I)'
_cod_data_source_file ej2008.cif
_cod_data_source_block I
_cod_database_code 2023261
_shelx_space_group_comment
;
The symmetry employed for this shelxl refinement is uniquely defined
by the following loop, which should always be used as a source of
symmetry information in preference to the above space-group names.
They are only intended as comments.
;
_shelx_estimated_absorpt_t_min 0.328
_shelx_estimated_absorpt_t_max 0.437

loop_
_space_group_symop_operation_xyz
'x, y, z'
'-x, -y, -z'

loop_
_atom_site_type_symbol
_atom_site_label
_atom_site_fract_x
_atom_site_fract_y
_atom_site_fract_z
_atom_site_U_iso_or_equiv
_atom_site_adp_type
_atom_site_calc_flag
_atom_site_occupancy
_atom_site_disorder_assembly
_atom_site_disorder_group
Cu Cu1 0.61613(6) 0.28127(4) 0.24128(4) 0.02919(15) Uani d 1 . .
Cl Cl1 0.42036(11) 0.28777(9) 0.37398(7) 0.0420(2) Uani d 1 . .
Cl Cl2 0.56984(12) 0.08134(9) 0.20741(8) 0.0451(2) Uani d 1 . .
Cl Cl3 0.81820(10) 0.29892(8) 0.10741(6) 0.03518(19) Uani d 1 . .
O O2 0.4368(3) 0.4718(2) 0.11873(18) 0.0346(5) Uani d 1 . .
O O3 0.4004(3) 0.7115(2) 0.0718(2) 0.0405(6) Uani d 1 . .
H H3 0.344(4) 0.701(4) 0.024(2) 0.041(11) Uiso d 1 . .
O O4 0.8324(3) 0.2084(2) 0.36886(19) 0.0385(6) Uani d 1 . .
O O5 0.9662(3) 0.3119(3) 0.4671(2) 0.0439(6) Uani d 1 . .
H H5 1.015(7) 0.229(2) 0.486(5) 0.11(2) Uiso d 1 . .
N N2 0.6552(3) 0.4647(3) 0.27169(19) 0.0261(5) Uani d 1 . .
C C10 0.7590(4) 0.4598(3) 0.3508(2) 0.0282(6) Uani d 1 . .
C C11 0.7769(4) 0.5813(4) 0.3825(3) 0.0351(7) Uani d 1 . .
H H11 0.848641 0.575175 0.438104 0.042 Uiso calc 1 . .
C C12 0.6865(4) 0.7131(3) 0.3304(3) 0.0358(7) Uani d 1 . .
H H12 0.695999 0.796604 0.350676 0.043 Uiso calc 1 . .
C C13 0.5824(4) 0.7179(3) 0.2480(3) 0.0329(7) Uani d 1 . .
H H13 0.522015 0.805217 0.210987 0.039 Uiso calc 1 . .
C C14 0.5686(4) 0.5918(3) 0.2209(2) 0.0273(6) Uani d 1 . .
C C15 0.4607(4) 0.5844(3) 0.1314(2) 0.0289(6) Uani d 1 . .
C C16 0.8575(4) 0.3121(3) 0.3975(2) 0.0315(7) Uani d 1 . .
O O1 0.1093(3) 0.4401(3) 0.2333(2) 0.0463(6) Uani d 1 . .
H H1 0.186(4) 0.396(4) 0.274(3) 0.063(15) Uiso d 1 . .
N N1 -0.1016(4) 0.6102(3) 0.0823(2) 0.0376(6) Uani d 1 . .
H H1A -0.089(6) 0.5181(12) 0.096(4) 0.071(15) Uiso d 1 . .
C C1 0.0898(4) 0.5833(4) 0.2254(3) 0.0367(8) Uani d 1 . .
C C2 0.1642(4) 0.6467(4) 0.2893(3) 0.0444(9) Uani d 1 . .
H H2 0.237306 0.590373 0.342684 0.053 Uiso calc 1 . .
C C3 0.1308(5) 0.7977(4) 0.2747(3) 0.0498(10) Uani d 1 . .
H H3A 0.181465 0.839138 0.319434 0.060 Uiso calc 1 . .
C C4 0.0262(5) 0.8833(4) 0.1966(3) 0.0480(9) Uani d 1 . .
H H4 0.006611 0.982334 0.187777 0.058 Uiso calc 1 . .
C C5 -0.1643(5) 0.9014(4) 0.0476(3) 0.0460(9) Uani d 1 . .
H H5A -0.188277 1.000856 0.035653 0.055 Uiso calc 1 . .
C C6 -0.2383(5) 0.8358(5) -0.0143(3) 0.0516(10) Uani d 1 . .
H H6 -0.309582 0.889937 -0.069511 0.062 Uiso calc 1 . .
C C7 -0.2064(4) 0.6876(4) 0.0058(3) 0.0457(9) Uani d 1 . .
H H7 -0.258996 0.641940 -0.034829 0.055 Uiso calc 1 . .
C C8 -0.0213(4) 0.6706(4) 0.1456(3) 0.0338(7) Uani d 1 . .
C C9 -0.0523(4) 0.8220(4) 0.1293(3) 0.0386(8) Uani d 1 . .
O O1W 1.1567(4) 0.0804(3) 0.5343(3) 0.0505(7) Uani d 1 . .
H H1WA 1.224(5) 0.043(6) 0.494(3) 0.09(2) Uiso d 1 . .
H H1WB 1.129(6) 0.006(3) 0.570(4) 0.09(2) Uiso d 1 . .
O O2W 1.3740(4) -0.0607(3) 0.4191(3) 0.0569(7) Uani d 1 . .
H H2WA 1.414(7) -0.007(6) 0.369(4) 0.12(2) Uiso d 1 . .
H H2WB 1.444(6) -0.124(5) 0.460(4) 0.12(3) Uiso d 1 . .

loop_
_atom_site_aniso_label
_atom_site_aniso_U_11
_atom_site_aniso_U_22
_atom_site_aniso_U_33
_atom_site_aniso_U_12
_atom_site_aniso_U_13
_atom_site_aniso_U_23
Cu1 0.0366(3) 0.0193(2) 0.0320(3) -0.00748(18) -0.00345(19) -0.00455(17)
Cl1 0.0436(5) 0.0361(4) 0.0420(5) -0.0075(4) 0.0053(4) -0.0005(3)
Cl2 0.0609(6) 0.0261(4) 0.0537(5) -0.0171(4) 0.0002(4) -0.0127(3)
Cl3 0.0375(4) 0.0329(4) 0.0357(4) -0.0071(3) 0.0002(3) -0.0089(3)
O2 0.0406(13) 0.0265(11) 0.0367(13) -0.0077(10) -0.0072(10) -0.0060(9)
O3 0.0534(15) 0.0261(12) 0.0377(13) -0.0049(11) -0.0148(12) -0.0006(10)
O4 0.0473(14) 0.0244(11) 0.0421(14) -0.0053(10) -0.0126(11) -0.0047(10)
O5 0.0500(15) 0.0329(14) 0.0455(15) -0.0011(11) -0.0215(12) -0.0075(11)
N2 0.0313(13) 0.0201(12) 0.0264(13) -0.0064(10) -0.0015(10) -0.0034(10)
C10 0.0319(16) 0.0233(15) 0.0291(16) -0.0063(12) -0.0023(12) -0.0045(12)
C11 0.0397(18) 0.0345(17) 0.0343(18) -0.0105(15) -0.0031(14) -0.0115(14)
C12 0.0421(19) 0.0235(15) 0.045(2) -0.0070(14) -0.0021(15) -0.0141(14)
C13 0.0365(17) 0.0200(14) 0.0412(18) -0.0038(13) 0.0000(14) -0.0068(13)
C14 0.0320(15) 0.0202(14) 0.0278(15) -0.0040(12) 0.0002(12) -0.0029(11)
C15 0.0323(16) 0.0237(15) 0.0288(16) -0.0046(12) 0.0008(13) -0.0033(12)
C16 0.0354(17) 0.0300(16) 0.0289(16) -0.0070(13) -0.0027(13) -0.0058(12)
O1 0.0432(15) 0.0338(13) 0.0582(17) -0.0056(11) -0.0071(13) -0.0038(12)
N1 0.0370(15) 0.0378(16) 0.0420(17) -0.0127(13) 0.0063(13) -0.0134(13)
C1 0.0340(17) 0.0346(18) 0.0403(19) -0.0080(14) 0.0051(14) -0.0050(14)
C2 0.0392(19) 0.050(2) 0.041(2) -0.0050(17) -0.0003(16) -0.0087(16)
C3 0.050(2) 0.057(2) 0.052(2) -0.0187(19) 0.0040(18) -0.0258(19)
C4 0.053(2) 0.037(2) 0.059(2) -0.0130(17) 0.0070(19) -0.0170(17)
C5 0.045(2) 0.0368(19) 0.052(2) -0.0038(16) 0.0085(17) -0.0038(17)
C6 0.043(2) 0.055(2) 0.047(2) -0.0026(19) -0.0058(18) 0.0016(19)
C7 0.0388(19) 0.061(2) 0.041(2) -0.0171(18) 0.0012(16) -0.0131(18)
C8 0.0289(16) 0.0347(17) 0.0376(18) -0.0067(13) 0.0079(13) -0.0080(14)
C9 0.0407(19) 0.0330(17) 0.0414(19) -0.0073(15) 0.0057(15) -0.0076(14)
O1W 0.0545(18) 0.0310(14) 0.0588(18) -0.0029(13) -0.0052(15) -0.0001(13)
O2W 0.0608(19) 0.0482(17) 0.060(2) -0.0136(15) 0.0024(16) -0.0059(15)

loop_
_atom_type_symbol
_atom_type_description
_atom_type_scat_dispersion_real
_atom_type_scat_dispersion_imag
_atom_type_scat_source
C C 0.0181 0.0091 'International Tables Vol C Tables 4.2.6.8 and 6.1.1.4'
H H 0.0000 0.0000 'International Tables Vol C Tables 4.2.6.8 and 6.1.1.4'
Cl Cl 0.3639 0.7018 'International Tables Vol C Tables 4.2.6.8 and 6.1.1.4'
Cu Cu -1.9646 0.5888 'International Tables Vol C Tables 4.2.6.8 and 6.1.1.4'
N N 0.0311 0.0180 'International Tables Vol C Tables 4.2.6.8 and 6.1.1.4'
O O 0.0492 0.0322 'International Tables Vol C Tables 4.2.6.8 and 6.1.1.4'

loop_
_geom_angle_atom_site_label_1
_geom_angle_atom_site_label_2
_geom_angle_atom_site_label_3
_geom_angle_site_symmetry_1
_geom_angle_site_symmetry_3
_geom_angle
_geom_angle_publ_flag
Cl1 Cu1 Cl3 . . 174.14(3) ?
Cl1 Cu1 O2 . . 90.47(6) ?
Cl2 Cu1 Cl1 . . 93.30(4) ?
Cl2 Cu1 Cl3 . . 92.50(4) ?
Cl2 Cu1 O2 . . 104.88(6) ?
Cl2 Cu1 O4 . . 105.45(6) ?
Cl3 Cu1 O2 . . 87.19(6) ?
O4 Cu1 Cl1 . . 92.42(7) ?
O4 Cu1 Cl3 . . 86.88(7) ?
O4 Cu1 O2 . . 149.30(8) ?
N2 Cu1 Cl1 . . 86.29(8) ?
N2 Cu1 Cl2 . . 179.23(8) ?
N2 Cu1 Cl3 . . 87.90(8) ?
N2 Cu1 O2 . . 74.48(9) ?
N2 Cu1 O4 . . 75.23(9) ?
C15 O2 Cu1 . . 107.79(19) ?
C15 O3 H3 . . 108(3) ?
C16 O4 Cu1 . . 109.41(19) ?
C16 O5 H5 . . 106(4) ?
C10 N2 Cu1 . . 119.7(2) ?
C14 N2 Cu1 . . 121.0(2) ?
C14 N2 C10 . . 119.0(3) ?
N2 C10 C11 . . 122.0(3) ?
N2 C10 C16 . . 114.3(3) ?
C11 C10 C16 . . 123.7(3) ?
C10 C11 H11 . . 120.5 ?
C10 C11 C12 . . 119.1(3) ?
C12 C11 H11 . . 120.5 ?
C11 C12 H12 . . 120.6 ?
C13 C12 C11 . . 118.7(3) ?
C13 C12 H12 . . 120.6 ?
C12 C13 H13 . . 120.3 ?
C12 C13 C14 . . 119.4(3) ?
C14 C13 H13 . . 120.3 ?
N2 C14 C13 . . 121.8(3) ?
N2 C14 C15 . . 114.2(3) ?
C13 C14 C15 . . 124.0(3) ?
O2 C15 O3 . . 126.0(3) ?
O2 C15 C14 . . 121.7(3) ?
O3 C15 C14 . . 112.2(3) ?
O4 C16 O5 . . 126.2(3) ?
O4 C16 C10 . . 120.6(3) ?
O5 C16 C10 . . 113.1(3) ?
C1 O1 H1 . . 110(3) ?
C7 N1 H1A . . 119(3) ?
C7 N1 C8 . . 122.6(3) ?
C8 N1 H1A . . 118(3) ?
O1 C1 C2 . . 125.7(3) ?
O1 C1 C8 . . 115.5(3) ?
C2 C1 C8 . . 118.8(3) ?
C1 C2 H2 . . 119.8 ?
C1 C2 C3 . . 120.4(4) ?
C3 C2 H2 . . 119.8 ?
C2 C3 H3A . . 119.3 ?
C4 C3 C2 . . 121.3(4) ?
C4 C3 H3A . . 119.3 ?
C3 C4 H4 . . 120.1 ?
C3 C4 C9 . . 119.9(4) ?
C9 C4 H4 . . 120.1 ?
C6 C5 H5A . . 119.3 ?
C6 C5 C9 . . 121.4(4) ?
C9 C5 H5A . . 119.3 ?
C5 C6 H6 . . 120.4 ?
C5 C6 C7 . . 119.2(4) ?
C7 C6 H6 . . 120.4 ?
N1 C7 C6 . . 120.6(4) ?
N1 C7 H7 . . 119.7 ?
C6 C7 H7 . . 119.7 ?
N1 C8 C1 . . 120.3(3) ?
N1 C8 C9 . . 118.8(3) ?
C1 C8 C9 . . 120.9(3) ?
C4 C9 C5 . . 124.0(3) ?
C4 C9 C8 . . 118.6(3) ?
C5 C9 C8 . . 117.3(3) ?
H1WA O1W H1WB . . 100(5) ?
H2WA O2W H2WB . . 114(6) ?

loop_
_geom_bond_atom_site_label_1
_geom_bond_atom_site_label_2
_geom_bond_site_symmetry_2
_geom_bond_distance
_geom_bond_publ_flag
Cu1 Cl1 . 2.3688(11) ?
Cu1 Cl2 . 2.2067(9) ?
Cu1 Cl3 . 2.4190(10) ?
Cu1 O2 . 2.424(2) ?
Cu1 O4 . 2.366(2) ?
Cu1 N2 . 2.011(2) ?
O2 C15 . 1.205(4) ?
O3 H3 . 0.822(10) ?
O3 C15 . 1.312(4) ?
O4 C16 . 1.212(4) ?
O5 H5 . 0.818(10) ?
O5 C16 . 1.295(4) ?
N2 C10 . 1.343(4) ?
N2 C14 . 1.338(4) ?
C10 C11 . 1.377(4) ?
C10 C16 . 1.508(4) ?
C11 H11 . 0.9300 ?
C11 C12 . 1.386(5) ?
C12 H12 . 0.9300 ?
C12 C13 . 1.377(5) ?
C13 H13 . 0.9300 ?
C13 C14 . 1.382(4) ?
C14 C15 . 1.506(4) ?
O1 H1 . 0.822(10) ?
O1 C1 . 1.357(4) ?
N1 H1A . 0.863(10) ?
N1 C7 . 1.323(5) ?
N1 C8 . 1.369(4) ?
C1 C2 . 1.365(5) ?
C1 C8 . 1.407(5) ?
C2 H2 . 0.9300 ?
C2 C3 . 1.414(6) ?
C3 H3A . 0.9300 ?
C3 C4 . 1.359(6) ?
C4 H4 . 0.9300 ?
C4 C9 . 1.402(5) ?
C5 H5A . 0.9300 ?
C5 C6 . 1.360(6) ?
C5 C9 . 1.405(5) ?
C6 H6 . 0.9300 ?
C6 C7 . 1.384(6) ?
C7 H7 . 0.9300 ?
C8 C9 . 1.417(5) ?
O1W H1WA . 0.847(10) ?
O1W H1WB . 0.844(10) ?
O2W H2WA . 0.853(10) ?
O2W H2WB . 0.850(10) ?

loop_
_geom_hbond_atom_site_label_D
_geom_hbond_atom_site_label_H
_geom_hbond_atom_site_label_A
_geom_hbond_site_symmetry_A
_geom_hbond_distance_DH
_geom_hbond_distance_HA
_geom_hbond_distance_DA
_geom_hbond_angle_DHA
_geom_hbond_publ_flag
O1 H1 Cl1 . 0.82(4) 2.31(4) 3.124(3) 172(3) yes
O1W H1WA O2W . 0.85(4) 1.86(4) 2.697(5) 172(5) yes
N1 H1A Cl3 1_455 0.86(2) 2.41(3) 3.201(3) 154(5) yes
O1W H1WB O4 2_756 0.84(4) 2.04(3) 2.808(4) 152(4) yes
O3 H3 Cl3 2_665 0.82(3) 2.20(3) 3.015(3) 173(4) yes
O2W H2WA Cl2 1_655 0.86(6) 2.53(5) 3.361(4) 163(5) yes
O2W H2WB Cl1 2_756 0.85(5) 2.50(5) 3.317(4) 160(4) yes
O5 H5 O1W . 0.82(4) 1.69(4) 2.477(4) 162(5) yes
C3 H3A O2W 1_465 0.9300 2.5600 3.473(5) 168.00 yes
C6 H6 Cl2 2_565 0.9300 2.7800 3.622(4) 151.00 yes
C7 H7 O2 2_565 0.9300 2.4400 3.356(4) 169.00 yes
C11 H11 O5 2_766 0.9300 2.5600 3.396(5) 150.00 yes
C12 H12 O1W 2_766 0.9300 2.5800 3.412(5) 148.00 yes

loop_
_geom_torsion_atom_site_label_1
_geom_torsion_atom_site_label_2
_geom_torsion_atom_site_label_3
_geom_torsion_atom_site_label_4
_geom_torsion_site_symmetry_1
_geom_torsion_site_symmetry_2
_geom_torsion_site_symmetry_3
_geom_torsion_site_symmetry_4
_geom_torsion
_geom_torsion_publ_flag
Cu1 O2 C15 O3 . . . . 171.8(3) ?
Cu1 O2 C15 C14 . . . . -7.7(4) ?
Cu1 O4 C16 O5 . . . . 179.5(3) ?
Cu1 O4 C16 C10 . . . . -1.1(4) ?
Cu1 N2 C10 C11 . . . . -172.8(3) ?
Cu1 N2 C10 C16 . . . . 9.7(4) ?
Cu1 N2 C14 C13 . . . . 173.5(2) ?
Cu1 N2 C14 C15 . . . . -8.1(4) ?
N2 C10 C11 C12 . . . . -0.8(5) ?
N2 C10 C16 O4 . . . . -5.1(5) ?
N2 C10 C16 O5 . . . . 174.4(3) ?
N2 C14 C15 O2 . . . . 11.1(5) ?
N2 C14 C15 O3 . . . . -168.5(3) ?
C10 N2 C14 C13 . . . . -0.4(5) ?
C10 N2 C14 C15 . . . . 178.0(3) ?
C10 C11 C12 C13 . . . . -0.4(5) ?
C11 C10 C16 O4 . . . . 177.5(3) ?
C11 C10 C16 O5 . . . . -3.1(5) ?
C11 C12 C13 C14 . . . . 1.2(5) ?
C12 C13 C14 N2 . . . . -0.8(5) ?
C12 C13 C14 C15 . . . . -179.1(3) ?
C13 C14 C15 O2 . . . . -170.6(3) ?
C13 C14 C15 O3 . . . . 9.8(5) ?
C14 N2 C10 C11 . . . . 1.2(5) ?
C14 N2 C10 C16 . . . . -176.3(3) ?
C16 C10 C11 C12 . . . . 176.5(3) ?
O1 C1 C2 C3 . . . . -178.4(3) ?
O1 C1 C8 N1 . . . . 0.1(5) ?
O1 C1 C8 C9 . . . . -179.9(3) ?
N1 C8 C9 C4 . . . . 177.9(3) ?
N1 C8 C9 C5 . . . . -0.3(5) ?
C1 C2 C3 C4 . . . . -0.8(6) ?
C1 C8 C9 C4 . . . . -2.1(5) ?
C1 C8 C9 C5 . . . . 179.7(3) ?
C2 C1 C8 N1 . . . . -178.1(3) ?
C2 C1 C8 C9 . . . . 1.9(5) ?
C2 C3 C4 C9 . . . . 0.7(6) ?
C3 C4 C9 C5 . . . . 178.9(4) ?
C3 C4 C9 C8 . . . . 0.8(6) ?
C5 C6 C7 N1 . . . . -1.9(6) ?
C6 C5 C9 C4 . . . . -179.1(4) ?
C6 C5 C9 C8 . . . . -0.9(6) ?
C7 N1 C8 C1 . . . . -179.5(3) ?
C7 N1 C8 C9 . . . . 0.5(5) ?
C8 N1 C7 C6 . . . . 0.7(6) ?
C8 C1 C2 C3 . . . . -0.5(6) ?
C9 C5 C6 C7 . . . . 2.1(6) ?
